data_4129125
loop_
_publ_author_name
'Pei, Xiaokun'
'B\"urgi, Hans-Beat'
'Kapustin, Eugene A.'
'Liu, Yuzhong'
'Yaghi, Omar M.'

_publ_section_title
;
 Coordinative Alignment in the Pores of MOFs for the Structural
 Determination of N-, S-, and P-Containing Organic Compounds Including
 Complex Chiral Molecules.
;
_journal_issue 47
_journal_name_full 'Journal of the American Chemical Society'
_journal_page_first 18862
_journal_page_last 18869
_journal_paper_doi 10.1021/jacs.9b10501
_journal_volume 141
_journal_year 2019
_chemical_absolute_configuration ad
_chemical_formula_moiety 'C28.72 H18.68 Al2 N2.16 O8.56'
_chemical_formula_sum 'C28.72 H18.69 Al2 N2.15 O8.57'
_chemical_formula_weight 584.89
_space_group_crystal_system tetragonal
_space_group_IT_number 94
_space_group_name_Hall 'P 4n 2n'
_space_group_name_H-M_alt 'P 42 21 2'
_atom_sites_solution_hydrogens geom
_atom_sites_solution_primary direct
_atom_sites_solution_secondary difmap
_audit_creation_date 2019-04-08
_audit_creation_method
;
Olex2 1.2
(compiled 2018.05.29 svn.r3508 for OlexSys, GUI svn.r5506)
;
_cell_angle_alpha 90
_cell_angle_beta 90
_cell_angle_gamma 90
_cell_formula_units_Z 8
_cell_length_a 18.9000(10)
_cell_length_b 18.9000(10)
_cell_length_c 36.682(2)
_cell_measurement_reflns_used 4387
_cell_measurement_temperature 100
_cell_measurement_theta_max 13.159
_cell_measurement_theta_min 2.287
_cell_volume 13103.2(12)
_computing_cell_refinement 'SAINT V8.38A Bruker-AXS, Madison WI'
_computing_data_collection 'Bruker APEX3 Bruker-AXS, Madison WI'
_computing_data_reduction 'SAINT V8.38A Bruker-AXS, Madison WI'
_computing_molecular_graphics 'Olex2 (Dolomanov et al., 2009)'
_computing_publication_material 'Olex2 (Dolomanov et al., 2009)'
_computing_structure_refinement 'SHELXL-2018/3 (Sheldrick, 2018)'
_computing_structure_solution 'SHELXT 2014/5 (Sheldrick, 2014)'
_diffrn_ambient_temperature 100
_diffrn_detector 'Bruker PHOTON-II detector'
_diffrn_detector_area_resol_mean 7.39
_diffrn_detector_type 'CMOS detector'
_diffrn_measured_fraction_theta_full 0.996
_diffrn_measured_fraction_theta_max 0.997
_diffrn_measurement_device_type 'Bruker D8 with PHOTON-II Detector'
_diffrn_measurement_method '\f and \w shutterless scans'
_diffrn_radiation_monochromator 'silicon 111'
_diffrn_radiation_probe x-ray
_diffrn_radiation_type synchrotron
_diffrn_radiation_wavelength 0.7288
_diffrn_reflns_av_R_equivalents 0.0617
_diffrn_reflns_av_unetI/netI 0.0272
_diffrn_reflns_Laue_measured_fraction_full 0.996
_diffrn_reflns_Laue_measured_fraction_max 0.997
_diffrn_reflns_limit_h_max 25
_diffrn_reflns_limit_h_min -25
_diffrn_reflns_limit_k_max 25
_diffrn_reflns_limit_k_min -25
_diffrn_reflns_limit_l_max 48
_diffrn_reflns_limit_l_min -48
_diffrn_reflns_number 216133
_diffrn_reflns_point_group_measured_fraction_full 0.997
_diffrn_reflns_point_group_measured_fraction_max 0.998
_diffrn_reflns_theta_full 25.930
_diffrn_reflns_theta_max 29.069
_diffrn_reflns_theta_min 1.586
_diffrn_source
;
Advanced Light Source, station 12.2.1
;
_diffrn_standards_number 0
_exptl_absorpt_coefficient_mu 0.072
_exptl_absorpt_correction_T_max 0.7462
_exptl_absorpt_correction_T_min 0.6778
_exptl_absorpt_correction_type multi-scan
_exptl_absorpt_process_details
'SADABS-2016/2 (Bruker,2016/2) was used for absorption correction. wR2(int) was 0.1090 before and 0.0598 after correction. The Ratio of minimum to maximum transmission is 0.9083. The \l/2 correction factor is Not present.'
_exptl_crystal_colour 'clear colourless'
_exptl_crystal_density_diffrn 0.593
_exptl_crystal_description block
_exptl_crystal_F_000 2405
_exptl_crystal_size_max 0.082
_exptl_crystal_size_mid 0.073
_exptl_crystal_size_min 0.051
_refine_diff_density_max 0.145
_refine_diff_density_min -0.327
_refine_diff_density_rms 0.022
_refine_ls_abs_structure_details
;
 Flack x determined using 5505 quotients [(I+)-(I-)]/[(I+)+(I-)]
 (Parsons, Flack and Wagner, Acta Cryst. B69 (2013) 249-259).
;
_refine_ls_abs_structure_Flack 0.06(2)
_refine_ls_extinction_method none
_refine_ls_goodness_of_fit_ref 0.984
_refine_ls_hydrogen_treatment constr
_refine_ls_matrix_type full
_refine_ls_number_parameters 410
_refine_ls_number_reflns 16251
_refine_ls_number_restraints 16
_refine_ls_restrained_S_all 0.986
_refine_ls_R_factor_all 0.0344
_refine_ls_R_factor_gt 0.0274
_refine_ls_shift/su_max 0.001
_refine_ls_shift/su_mean 0.000
_refine_ls_structure_factor_coef Fsqd
_refine_ls_weighting_details 'w=1/[\s^2^(Fo^2^)+(0.0495P)^2^] where P=(Fo^2^+2Fc^2^)/3'
_refine_ls_weighting_scheme calc
_refine_ls_wR_factor_gt 0.0711
_refine_ls_wR_factor_ref 0.0741
_reflns_Friedel_coverage 0.796
_reflns_Friedel_fraction_full 0.998
_reflns_Friedel_fraction_max 0.999
_reflns_number_gt 13746
_reflns_number_total 16251
_reflns_threshold_expression 'I > 2\s(I)'
_cod_data_source_file ja9b10501_si_004.cif
_cod_data_source_block delta-MOF-520-18
_cod_depositor_comments
;
The following automatic conversions were performed:

data item '_atom_sites_solution_secondary' value 'diffmap' was
changed to 'difmap'.

Automatic conversion script
Id: cif_fix_values 6909 2019-04-08 15:41:33Z antanas 

 Adding full bibliography for 4129110--4129131.cif.
;
_cod_original_cell_volume 13103.0(16)
_cod_database_code 4129125
_shelx_shelxl_version_number 2018/3
_shelx_space_group_comment
;
The symmetry employed for this shelxl refinement is uniquely defined
by the following loop, which should always be used as a source of
symmetry information in preference to the above space-group names.
They are only intended as comments.
;
_shelx_estimated_absorpt_t_max 0.996
_shelx_estimated_absorpt_t_min 0.994
_olex2_refinement_description
;
1. Fixed Uiso
 At 1.2 times of:
  All C(H) groups, All O(H) groups
2. Shared sites
{N1GA, N2GB}
{N2GA, N1GB}
{C1GA, N3GB}
{C2GB, N3GA}
{C2GA, C1GB}
3. Rigid bond restraints
 O9, C28, O10
 with sigma for 1-2 distances of 0.005 and sigma for 1-3 distances of 0.005
4. Uiso/Uaniso restraints and constraints
C28 \\sim O9 \\sim O10: within 1.7A with sigma of 0.01 and sigma for terminal
atoms of 0.02
Uanis(N1GA) = Uanis(N2GB)
Uanis(N2GA) = Uanis(N1GB)
Uanis(C1GA) = Uanis(N3GB)
Uanis(C2GB) = Uanis(N3GA)
Uanis(C2GA) = Uanis(C1GB)
5. Others
 1*[Sof(O9)+Sof(O10)+Sof(C28)+Sof(H28)]+1*[Sof(N3GA)+Sof(C2GA)+Sof(H2GA)+
 Sof(N1GA)+Sof(N2GA)+Sof(C1GA)+Sof(H1GA)]+1*[Sof(N2GB)+Sof(N1GB)+Sof(N3GB)+
 Sof(C1GB)+Sof(C2GB)+Sof(H2GB)]=1 with esd of 0.0001
 Sof(O9)=Sof(O10)=Sof(C28)=Sof(H28)=FVAR(1)
 Sof(N3GA)=Sof(C2GA)=Sof(H2GA)=Sof(N1GA)=Sof(N2GA)=Sof(C1GA)=Sof(H1GA)=FVAR(2)
 Sof(N2GB)=Sof(N1GB)=Sof(N3GB)=Sof(C1GB)=Sof(C2GB)=Sof(H2GB)=FVAR(3)
6.a Aromatic/amide H refined with riding coordinates:
 O8(H8), O7(H7), C26(H26), C7(H7A), C19(H19), C11(H11), C23(H23), C27(H27),
 C4(H4), C3(H3), C9(H9), C13(H13), C6(H6), C20(H20), C22(H22), C16(H16),
 C15(H15), C2GA(H2GA), C1GA(H1GA), C28(H28), C2GB(H2GB)
;
_olex2_submission_special_instructions 'No special instructions were received'

loop_
_space_group_symop_operation_xyz
'x, y, z'
'-y+1/2, x+1/2, z+1/2'
'-x, -y, z'
'y+1/2, -x+1/2, z+1/2'
'x+1/2, -y+1/2, -z+1/2'
'-x+1/2, y+1/2, -z+1/2'
'y, x, -z'
'-y, -x, -z'

loop_
_atom_site_label
_atom_site_type_symbol
_atom_site_fract_x
_atom_site_fract_y
_atom_site_fract_z
_atom_site_U_iso_or_equiv
_atom_site_adp_type
_atom_site_occupancy
_atom_site_site_symmetry_order
_atom_site_calc_flag
_atom_site_refinement_flags_posn
_atom_site_refinement_flags_adp
_atom_site_refinement_flags_occupancy
_atom_site_disorder_assembly
_atom_site_disorder_group
Al1 Al -0.66506(2) -0.33494(2) 0.000000 0.03639(10) Uani 1 2 d S T P . .
Al3 Al -0.500000 -0.500000 -0.11193(2) 0.03829(10) Uani 1 2 d S T P . .
Al2 Al -0.62658(2) -0.39897(2) -0.07987(2) 0.03883(8) Uani 1 1 d . . . . .
O8 O -0.56661(4) -0.47477(4) -0.07761(2) 0.04004(17) Uani 1 1 d . . . . .
H8 H -0.570144 -0.504078 -0.056649 0.048 Uiso 1 1 calc R . . . .
O7 O -0.60091(4) -0.36515(5) -0.03461(2) 0.0475(2) Uani 1 1 d . . . . .
H7 H -0.551970 -0.363160 -0.028787 0.057 Uiso 1 1 calc R . . . .
O2 O -0.68780(5) -0.32008(4) -0.08564(2) 0.04702(19) Uani 1 1 d . . . . .
O1 O -0.69631(5) -0.26267(4) -0.03230(2) 0.04529(19) Uani 1 1 d . . . . .
C1 C -0.69643(6) -0.26512(6) -0.06681(3) 0.0403(2) Uani 1 1 d . . . . .
C25 C -0.50564(7) 0.34963(6) -0.11349(3) 0.0426(2) Uani 1 1 d . . . . .
C2 C -0.70727(8) -0.19923(7) -0.08777(3) 0.0507(3) Uani 1 1 d . . . . .
C18 C -0.87495(8) 0.04852(6) -0.34784(3) 0.0497(3) Uani 1 1 d . . . . .
C26 C -0.52216(9) 0.21893(7) -0.11977(4) 0.0631(4) Uani 1 1 d . . . . .
H26 H -0.478256 0.211493 -0.107762 0.076 Uiso 1 1 calc R . . . .
C17 C -0.84050(8) 0.04958(7) -0.31154(3) 0.0555(3) Uani 1 1 d . . . . .
C24 C -0.54657(8) 0.28669(6) -0.12535(3) 0.0507(3) Uani 1 1 d . . . . .
C7 C -0.71175(10) -0.13340(7) -0.06994(3) 0.0664(4) Uani 1 1 d . . . . .
H7A H -0.712406 -0.131531 -0.044058 0.080 Uiso 1 1 calc R . . . .
C14 C -0.77883(11) 0.05329(8) -0.24232(4) 0.0777(5) Uani 1 1 d . . . . .
C19 C -0.77622(9) 0.08431(8) -0.30613(4) 0.0642(4) Uani 1 1 d . . . . .
H19 H -0.754030 0.107620 -0.326024 0.077 Uiso 1 1 calc R . . . .
C10 C -0.74214(12) 0.05292(8) -0.20650(4) 0.0857(6) Uani 1 1 d . . . . .
C11 C -0.70506(11) 0.11095(8) -0.19410(4) 0.0814(6) Uani 1 1 d . . . . .
H11 H -0.702953 0.152244 -0.208834 0.098 Uiso 1 1 calc R . . . .
C21 C -0.62517(11) 0.17048(8) -0.14869(4) 0.0759(5) Uani 1 1 d . . . . .
C23 C -0.61324(9) 0.29744(7) -0.14188(4) 0.0625(4) Uani 1 1 d . . . . .
H23 H -0.632060 0.343799 -0.144358 0.075 Uiso 1 1 calc R . . . .
C27 C -0.56194(11) 0.16098(7) -0.13176(4) 0.0730(5) Uani 1 1 d . . . . .
H27 H -0.544503 0.114396 -0.128016 0.088 Uiso 1 1 calc R . . . .
C5 C -0.71373(12) -0.07405(8) -0.12844(4) 0.0806(6) Uani 1 1 d . . . . .
C4 C -0.70987(10) -0.14007(8) -0.14546(3) 0.0724(5) Uani 1 1 d . . . . .
H4 H -0.709698 -0.142839 -0.171319 0.087 Uiso 1 1 calc R . . . .
C3 C -0.70629(10) -0.20157(8) -0.12494(3) 0.0639(4) Uani 1 1 d . . . . .
H3 H -0.703104 -0.245995 -0.136942 0.077 Uiso 1 1 calc R . . . .
C8 C -0.71205(12) -0.00900(8) -0.15038(4) 0.0849(6) Uani 1 1 d . . . . .
C9 C -0.74768(12) -0.00685(8) -0.18359(4) 0.0911(7) Uani 1 1 d . . . . .
H9 H -0.775946 -0.045926 -0.190888 0.109 Uiso 1 1 calc R . . . .
C13 C -0.67464(13) 0.04968(8) -0.13943(4) 0.0940(7) Uani 1 1 d . . . . .
H13 H -0.650700 0.048587 -0.116667 0.113 Uiso 1 1 calc R . . . .
C6 C -0.71516(12) -0.07230(8) -0.08967(4) 0.0821(6) Uani 1 1 d . . . . .
H6 H -0.718525 -0.028157 -0.077398 0.098 Uiso 1 1 calc R . . . .
C20 C -0.74485(11) 0.08525(8) -0.27268(4) 0.0767(5) Uani 1 1 d . . . . .
H20 H -0.700082 0.107345 -0.269665 0.092 Uiso 1 1 calc R . . . .
C22 C -0.65048(10) 0.23982(8) -0.15433(5) 0.0766(5) Uani 1 1 d . . . . .
H22 H -0.693855 0.246806 -0.166912 0.092 Uiso 1 1 calc R . . . .
C16 C -0.87417(10) 0.01759(8) -0.28174(4) 0.0718(5) Uani 1 1 d . . . . .
H16 H -0.918550 -0.005153 -0.284964 0.086 Uiso 1 1 calc R . . . .
C15 C -0.84288(11) 0.01907(9) -0.24761(4) 0.0845(6) Uani 1 1 d . . . . .
H15 H -0.865510 -0.003572 -0.227640 0.101 Uiso 1 1 calc R . . . .
C12 C -0.67072(12) 0.11058(8) -0.16063(4) 0.0834(6) Uani 1 1 d . . . . .
O6 O -0.44358(5) 0.33999(4) -0.10299(2) 0.04517(19) Uani 1 1 d . . . . .
O5 O -0.53748(5) 0.40757(4) -0.11465(2) 0.0486(2) Uani 1 1 d . . . . .
O4 O -0.83954(5) 0.07361(5) -0.37386(2) 0.0511(2) Uani 1 1 d . . . . .
O3 O -0.93623(5) 0.02421(4) -0.34955(2) 0.0523(2) Uani 1 1 d . . . . .
O9 O -0.7479(3) -0.3956(4) -0.01406(16) 0.0494(14) Uani 0.282(3) 1 d . U . A 2
O10 O -0.7069(3) -0.4637(3) -0.06721(13) 0.0580(13) Uani 0.282(3) 1 d . U . A 2
N3GA N -0.75298(12) -0.49059(12) -0.06232(6) 0.0738(6) Uani 0.680(4) 1 d . . . A 3
C2GA C -0.80539(12) -0.49015(14) -0.03538(6) 0.0737(7) Uani 0.680(4) 1 d . . . A 3
H2GA H -0.845401 -0.520475 -0.034185 0.088 Uiso 0.680(4) 1 calc R . . A 3
N1GA N -0.72889(15) -0.40800(16) -0.02196(7) 0.0405(5) Uani 0.680(4) 1 d . . . A 3
N2GA N -0.70693(11) -0.44205(11) -0.05350(6) 0.0421(4) Uani 0.680(4) 1 d . . . A 3
C1GA C -0.78842(11) -0.43821(12) -0.01122(6) 0.0638(6) Uani 0.680(4) 1 d . . . A 3
H1GA H -0.814909 -0.425766 0.009836 0.077 Uiso 0.680(4) 1 calc R . . A 3
C28 C -0.7471(4) -0.4540(4) -0.03528(19) 0.0760(17) Uani 0.282(3) 1 d . U . A 2
H28 H -0.776555 -0.492153 -0.027960 0.091 Uiso 0.282(3) 1 calc R . . A 2
N2GB N -0.72889(15) -0.40800(16) -0.02196(7) 0.0405(5) Uani 0.038(4) 1 d . . . A 4
N1GB N -0.70693(11) -0.44205(11) -0.05350(6) 0.0421(4) Uani 0.038(4) 1 d . . . A 4
N3GB N -0.78842(11) -0.43821(12) -0.01122(6) 0.0638(6) Uani 0.038(4) 1 d . . . A 4
C1GB C -0.80539(12) -0.49015(14) -0.03538(6) 0.0737(7) Uani 0.038(4) 1 d . . . A 4
C2GB C -0.75298(12) -0.49059(12) -0.06232(6) 0.0738(6) Uani 0.038(4) 1 d . . . A 4
H2GB H -0.751237 -0.520553 -0.083100 0.089 Uiso 0.038(4) 1 calc R . . A 4

loop_
_atom_site_aniso_label
_atom_site_aniso_U_11
_atom_site_aniso_U_22
_atom_site_aniso_U_33
_atom_site_aniso_U_23
_atom_site_aniso_U_13
_atom_site_aniso_U_12
Al1 0.04398(15) 0.04398(15) 0.02121(18) 0.00181(13) 0.00181(13) 0.00807(19)
Al3 0.0569(3) 0.0310(2) 0.02691(19) 0.000 0.000 0.00587(19)
Al2 0.05135(19) 0.04314(18) 0.02201(13) 0.00142(12) 0.00124(13) 0.00664(15)
O8 0.0557(5) 0.0379(4) 0.0266(3) 0.0082(3) 0.0013(3) 0.0011(3)
O7 0.0467(4) 0.0698(5) 0.0260(3) -0.0077(4) 0.0016(3) 0.0142(4)
O2 0.0604(5) 0.0508(5) 0.0298(3) -0.0025(3) -0.0004(3) 0.0148(4)
O1 0.0659(5) 0.0415(4) 0.0285(4) 0.0043(3) 0.0088(3) 0.0103(4)
C1 0.0495(6) 0.0432(6) 0.0282(5) 0.0057(4) 0.0032(5) 0.0037(5)
C25 0.0599(7) 0.0341(5) 0.0339(5) -0.0034(4) -0.0102(5) 0.0017(5)
C2 0.0725(9) 0.0433(7) 0.0362(6) 0.0086(5) -0.0026(6) -0.0048(6)
C18 0.0801(9) 0.0348(6) 0.0342(5) 0.0056(5) -0.0128(6) -0.0135(6)
C26 0.0949(11) 0.0371(6) 0.0572(8) 0.0003(6) -0.0301(7) -0.0033(7)
C17 0.0852(10) 0.0439(6) 0.0376(6) 0.0127(5) -0.0218(6) -0.0203(7)
C24 0.0804(9) 0.0350(6) 0.0368(6) 0.0012(5) -0.0174(6) -0.0034(6)
C7 0.1221(13) 0.0467(7) 0.0305(6) 0.0042(5) -0.0105(7) 0.0016(8)
C14 0.1313(15) 0.0517(8) 0.0500(7) 0.0223(6) -0.0441(9) -0.0420(9)
C19 0.0865(10) 0.0554(8) 0.0506(7) 0.0231(6) -0.0224(7) -0.0233(7)
C10 0.1483(17) 0.0539(8) 0.0549(8) 0.0228(7) -0.0538(10) -0.0414(10)
C11 0.1365(16) 0.0531(8) 0.0545(8) 0.0225(7) -0.0449(9) -0.0384(9)
C21 0.1280(15) 0.0436(7) 0.0560(8) 0.0078(6) -0.0442(9) -0.0235(8)
C23 0.0836(10) 0.0413(7) 0.0625(8) 0.0024(6) -0.0331(8) -0.0071(6)
C27 0.1268(14) 0.0352(7) 0.0569(8) 0.0038(6) -0.0397(9) -0.0095(8)
C5 0.1503(17) 0.0497(8) 0.0417(7) 0.0141(6) -0.0383(9) -0.0285(9)
C4 0.1303(15) 0.0567(8) 0.0301(6) 0.0105(6) -0.0199(7) -0.0214(9)
C3 0.1067(12) 0.0459(7) 0.0392(6) 0.0073(5) -0.0121(7) -0.0136(7)
C8 0.1520(17) 0.0509(8) 0.0518(7) 0.0183(7) -0.0511(10) -0.0358(10)
C9 0.1660(19) 0.0525(8) 0.0548(8) 0.0219(7) -0.0580(10) -0.0465(10)
C13 0.180(2) 0.0482(8) 0.0542(8) 0.0161(7) -0.0631(11) -0.0356(10)
C6 0.1559(18) 0.0432(7) 0.0471(7) 0.0084(6) -0.0386(9) -0.0119(9)
C20 0.1094(13) 0.0553(8) 0.0654(9) 0.0224(7) -0.0417(9) -0.0323(8)
C22 0.1089(13) 0.0471(8) 0.0737(9) 0.0134(7) -0.0525(10) -0.0181(8)
C16 0.1124(13) 0.0621(9) 0.0410(6) 0.0185(6) -0.0223(8) -0.0409(9)
C15 0.1299(15) 0.0801(11) 0.0436(7) 0.0256(7) -0.0329(9) -0.0547(11)
C12 0.1414(16) 0.0488(8) 0.0601(9) 0.0132(7) -0.0550(10) -0.0285(9)
O6 0.0617(5) 0.0335(4) 0.0402(4) -0.0031(3) -0.0102(4) 0.0034(4)
O5 0.0632(5) 0.0350(4) 0.0477(4) -0.0055(3) -0.0153(4) 0.0022(4)
O4 0.0688(6) 0.0472(5) 0.0374(4) 0.0085(4) -0.0110(4) -0.0121(4)
O3 0.0771(6) 0.0492(5) 0.0306(4) 0.0041(3) -0.0088(4) -0.0202(4)
O9 0.047(3) 0.075(4) 0.026(2) 0.0066(19) 0.0124(17) -0.003(2)
O10 0.076(3) 0.054(3) 0.044(2) -0.0045(18) 0.000(2) -0.028(2)
N3GA 0.0726(13) 0.0751(13) 0.0738(12) -0.0126(10) -0.0053(10) -0.0236(11)
C2GA 0.0649(13) 0.0849(16) 0.0713(13) -0.0156(12) 0.0073(11) -0.0307(12)
N1GA 0.0436(15) 0.0494(13) 0.0286(12) 0.0028(9) 0.0048(9) -0.0030(10)
N2GA 0.0481(10) 0.0457(11) 0.0324(9) 0.0037(7) -0.0066(8) -0.0039(8)
C1GA 0.0562(12) 0.0685(13) 0.0666(13) -0.0073(10) 0.0172(10) -0.0153(10)
C28 0.068(4) 0.090(4) 0.070(4) -0.027(3) 0.013(3) -0.011(3)
N2GB 0.0436(15) 0.0494(13) 0.0286(12) 0.0028(9) 0.0048(9) -0.0030(10)
N1GB 0.0481(10) 0.0457(11) 0.0324(9) 0.0037(7) -0.0066(8) -0.0039(8)
N3GB 0.0562(12) 0.0685(13) 0.0666(13) -0.0073(10) 0.0172(10) -0.0153(10)
C1GB 0.0649(13) 0.0849(16) 0.0713(13) -0.0156(12) 0.0073(11) -0.0307(12)
C2GB 0.0726(13) 0.0751(13) 0.0738(12) -0.0126(10) -0.0053(10) -0.0236(11)

loop_
_atom_type_symbol
_atom_type_description
_atom_type_scat_dispersion_real
_atom_type_scat_dispersion_imag
_atom_type_scat_source
C C 0.0037 0.0017 'International Tables Vol C Tables 4.2.6.8 and 6.1.1.4'
H H 0.0000 0.0000 'International Tables Vol C Tables 4.2.6.8 and 6.1.1.4'
Al Al 0.0674 0.0545 'International Tables Vol C Tables 4.2.6.8 and 6.1.1.4'
N N 0.0070 0.0034 'International Tables Vol C Tables 4.2.6.8 and 6.1.1.4'
O O 0.0123 0.0065 'International Tables Vol C Tables 4.2.6.8 and 6.1.1.4'

loop_
_geom_angle_atom_site_label_1
_geom_angle_atom_site_label_2
_geom_angle_atom_site_label_3
_geom_angle
_geom_angle_site_symmetry_1
_geom_angle_site_symmetry_3
O7 Al1 O7 93.82(5) 8_445 .
O7 Al1 O1 89.86(3) . .
O7 Al1 O1 174.89(4) 8_445 .
O7 Al1 O1 174.89(4) . 8_445
O7 Al1 O1 89.86(3) 8_445 8_445
O7 Al1 O9 92.5(2) . 8_445
O7 Al1 O9 92.5(2) 8_445 .
O7 Al1 O9 99.16(14) 8_445 8_445
O7 Al1 O9 99.16(14) . .
O7 Al1 N1GA 90.58(9) . 8_445
O7 Al1 N1GA 84.60(7) 8_445 8_445
O7 Al1 N1GA 84.60(7) . .
O7 Al1 N1GA 90.58(9) 8_445 .
O7 Al1 N2GB 90.58(9) 8_445 .
O7 Al1 N2GB 84.60(7) . .
O1 Al1 O1 86.69(5) 8_445 .
O1 Al1 O9 90.4(2) . .
O1 Al1 O9 77.13(14) 8_445 .
O1 Al1 O9 77.13(14) . 8_445
O1 Al1 O9 90.4(2) 8_445 8_445
O1 Al1 N1GA 91.84(7) . 8_445
O1 Al1 N1GA 93.29(9) 8_445 8_445
O1 Al1 N1GA 93.29(9) . .
O1 Al1 N1GA 91.84(7) 8_445 .
O1 Al1 N2GB 91.84(7) 8_445 .
O1 Al1 N2GB 93.29(9) . .
O9 Al1 O9 163.0(4) . 8_445
N1GA Al1 O9 170.01(17) . 8_445
N1GA Al1 O9 14.84(13) 8_445 8_445
N1GA Al1 N1GA 172.94(16) 8_445 .
N2GB Al1 O9 170.01(17) . 8_445
O8 Al3 O8 93.85(5) . 3_445
O8 Al3 O5 93.04(3) 3_445 1_545
O8 Al3 O5 93.04(3) . 3_455
O8 Al3 O5 91.10(4) 3_445 3_455
O8 Al3 O5 91.10(4) . 1_545
O8 Al3 O3 175.45(4) 3_445 6_344
O8 Al3 O3 90.71(3) . 6_344
O8 Al3 O3 175.44(4) . 5_544
O8 Al3 O3 90.71(3) 3_445 5_544
O5 Al3 O5 173.94(6) 1_545 3_455
O5 Al3 O3 88.63(4) 3_455 6_344
O5 Al3 O3 86.90(4) 3_455 5_544
O5 Al3 O3 86.90(4) 1_545 6_344
O5 Al3 O3 88.63(4) 1_545 5_544
O3 Al3 O3 84.74(6) 6_344 5_544
O8 Al2 O7 93.87(4) . .
O8 Al2 O2 176.17(4) . .
O8 Al2 O6 92.67(4) . 3_455
O8 Al2 O4 92.07(4) . 6_344
O8 Al2 O10 88.90(16) . .
O8 Al2 N2GA 97.55(6) . .
O8 Al2 N1GB 97.55(6) . .
O7 Al2 O2 89.33(4) . .
O7 Al2 O6 90.83(4) . 3_455
O7 Al2 O4 173.99(4) . 6_344
O7 Al2 O10 101.67(15) . .
O7 Al2 N2GA 84.51(7) . .
O7 Al2 N1GB 84.51(7) . .
O2 Al2 O6 85.19(4) . 3_455
O2 Al2 O10 92.50(16) . .
O2 Al2 N2GA 84.83(7) . .
O2 Al2 N1GB 84.83(7) . .
O6 Al2 O10 167.28(14) 3_455 .
O6 Al2 N2GA 169.02(7) 3_455 .
O6 Al2 N1GB 169.02(7) 3_455 .
O4 Al2 O2 84.77(4) 6_344 .
O4 Al2 O6 89.81(4) 6_344 3_455
O4 Al2 O10 77.51(14) 6_344 .
O4 Al2 N2GA 93.81(7) 6_344 .
O4 Al2 N1GB 93.81(7) 6_344 .
Al2 O8 Al3 126.52(4) . .
Al2 O7 Al1 123.61(5) . .
C1 O2 Al2 131.77(7) . .
C1 O1 Al1 126.65(7) . .
O2 C1 O1 125.35(10) . .
O2 C1 C2 115.35(9) . .
O1 C1 C2 119.30(10) . .
O6 C25 C24 117.61(10) . .
O6 C25 O5 126.22(11) . .
O5 C25 C24 116.17(11) . .
C7 C2 C1 120.74(10) . .
C3 C2 C1 119.39(12) . .
C3 C2 C7 119.58(11) . .
O4 C18 C17 116.26(12) . .
O3 C18 C17 117.25(11) . .
O3 C18 O4 126.48(11) . .
C24 C26 C27 120.10(14) . .
C19 C17 C18 121.12(12) . .
C19 C17 C16 119.15(11) . .
C16 C17 C18 119.68(13) . .
C26 C24 C25 121.83(12) . .
C26 C24 C23 119.76(12) . .
C23 C24 C25 118.39(11) . .
C6 C7 C2 120.28(12) . .
C20 C14 C10 118.97(15) . .
C15 C14 C10 121.94(14) . .
C15 C14 C20 118.92(12) . .
C20 C19 C17 120.88(13) . .
C11 C10 C14 121.67(12) . .
C11 C10 C9 118.55(12) . .
C9 C10 C14 119.71(12) . .
C10 C11 C12 121.67(13) . .
C27 C21 C22 119.22(13) . .
C27 C21 C12 122.87(14) . .
C22 C21 C12 117.87(15) . .
C22 C23 C24 119.03(13) . .
C21 C27 C26 120.84(14) . .
C4 C5 C8 120.08(13) . .
C4 C5 C6 117.94(13) . .
C6 C5 C8 121.89(14) . .
C3 C4 C5 120.58(12) . .
C2 C3 C4 120.98(13) . .
C9 C8 C5 119.54(13) . .
C13 C8 C5 121.71(12) . .
C13 C8 C9 118.73(13) . .
C8 C9 C10 120.54(13) . .
C8 C13 C12 122.10(12) . .
C7 C6 C5 120.63(14) . .
C19 C20 C14 120.24(15) . .
C23 C22 C21 120.91(14) . .
C15 C16 C17 120.16(15) . .
C16 C15 C14 120.58(14) . .
C11 C12 C21 121.79(13) . .
C11 C12 C13 118.26(13) . .
C13 C12 C21 119.71(12) . .
C25 O6 Al2 134.22(7) . 3_455
C25 O5 Al3 128.91(9) . 1_565
C18 O4 Al2 127.25(9) . 6_354
C18 O3 Al3 135.24(8) . 5_444
C28 O9 Al1 127.3(5) . .
C28 O10 Al2 121.5(4) . .
N2GA N3GA C2GA 107.02(19) . .
C1GA C2GA N3GA 107.31(19) . .
N2GA N1GA Al1 118.35(18) . .
C1GA N1GA Al1 133.69(19) . .
C1GA N1GA N2GA 107.6(2) . .
N3GA N2GA Al2 132.89(18) . .
N3GA N2GA N1GA 109.5(2) . .
N1GA N2GA Al2 116.56(17) . .
N1GA C1GA C2GA 108.5(2) . .
O9 C28 O10 126.3(7) . .
N1GB N2GB Al1 118.35(18) . .
N3GB N2GB Al1 133.69(19) . .
N3GB N2GB N1GB 107.6(2) . .
N2GB N1GB Al2 116.56(17) . .
C2GB N1GB Al2 132.89(18) . .
C2GB N1GB N2GB 109.5(2) . .
N2GB N3GB C1GB 108.5(2) . .
N3GB C1GB C2GB 107.31(19) . .
N1GB C2GB C1GB 107.02(19) . .

loop_
_geom_bond_atom_site_label_1
_geom_bond_atom_site_label_2
_geom_bond_distance
_geom_bond_site_symmetry_2
Al1 O7 1.8461(8) 8_445
Al1 O7 1.8461(8) .
Al1 O1 1.9023(8) 8_445
Al1 O1 1.9023(8) .
Al1 O9 2.007(8) 8_445
Al1 O9 2.007(8) .
Al1 N1GA 2.003(3) .
Al1 N1GA 2.003(3) 8_445
Al1 N2GB 2.003(3) .
Al3 O8 1.8431(8) 3_445
Al3 O8 1.8430(8) .
Al3 O5 1.8877(8) 1_545
Al3 O5 1.8877(8) 3_455
Al3 O3 1.9128(9) 6_344
Al3 O3 1.9128(9) 5_544
Al2 O8 1.8286(8) .
Al2 O7 1.8441(8) .
Al2 O2 1.8990(8) .
Al2 O6 1.9288(9) 3_455
Al2 O4 1.8864(9) 6_344
Al2 O10 2.004(5) .
Al2 N2GA 1.976(2) .
Al2 N1GB 1.976(2) .
O2 C1 1.2581(14) .
O1 C1 1.2664(12) .
C1 C2 1.4779(16) .
C25 C24 1.4842(17) .
C25 O6 1.2479(15) .
C25 O5 1.2502(14) .
C2 C7 1.4081(19) .
C2 C3 1.3644(17) .
C18 C17 1.4823(16) .
C18 O4 1.2585(15) .
C18 O3 1.2476(17) .
C26 C24 1.3767(18) .
C26 C27 1.399(2) .
C17 C19 1.395(2) .
C17 C16 1.4021(19) .
C24 C23 1.413(2) .
C7 C6 1.3645(19) .
C14 C10 1.4858(19) .
C14 C20 1.420(2) .
C14 C15 1.386(2) .
C19 C20 1.3628(19) .
C10 C11 1.379(2) .
C10 C9 1.4119(19) .
C11 C12 1.3888(19) .
C21 C27 1.359(2) .
C21 C22 1.410(2) .
C21 C12 1.488(2) .
C23 C22 1.3746(19) .
C5 C4 1.397(2) .
C5 C8 1.4698(19) .
C5 C6 1.423(2) .
C4 C3 1.3865(19) .
C8 C9 1.3923(18) .
C8 C13 1.375(2) .
C13 C12 1.391(2) .
C16 C15 1.3849(19) .
O9 C28 1.351(9) .
O10 C28 1.408(8) .
N3GA C2GA 1.399(3) .
N3GA N2GA 1.305(3) .
C2GA C1GA 1.361(3) .
N1GA N2GA 1.388(3) .
N1GA C1GA 1.322(4) .
N2GB N1GB 1.388(3) .
N2GB N3GB 1.322(4) .
N1GB C2GB 1.305(3) .
N3GB C1GB 1.361(3) .
C1GB C2GB 1.399(3) .

loop_
_smtbx_masks_void_nr
_smtbx_masks_void_average_x
_smtbx_masks_void_average_y
_smtbx_masks_void_average_z
_smtbx_masks_void_volume
_smtbx_masks_void_count_electrons
1 -0.493 -0.610 -0.821 9121.3 2794.6
